data_1556794
loop_
_publ_author_name
'Aaker\"oy, Christer B'
'Spartz, Christine L.'
'Dembowski, Sean'
'Dwyre, Savannah'
'Desper, John'

_publ_section_title
;
 A systematic structural study of halogen bonding versus hydrogen bonding
 within competitive supramolecular systems.
;
_journal_issue 'Pt 5'
_journal_name_full IUCrJ
_journal_page_first 498
_journal_page_last 510
_journal_paper_doi 10.1107/S2052252515010854
_journal_volume 2
_journal_year 2015
_chemical_formula_moiety '(C7 H I F4 O2) (C10 H8 N2)'
_chemical_formula_sum 'C17 H9 F4 I N2 O2'
_chemical_formula_weight 476.16
_chemical_name_systematic
;
SD---A-5--6 4-I---F4-PhCOOH, 4,4'-bipyridyl
;
_space_group_IT_number 14
_space_group_name_Hall '-P 2ybc'
_space_group_name_H-M_alt 'P 1 21/c 1'
_symmetry_cell_setting monoclinic
_symmetry_space_group_name_H-M 'P 1 21/c 1'
_atom_sites_solution_hydrogens geom
_atom_sites_solution_primary direct
_atom_sites_solution_secondary difmap
_audit_creation_method SHELXL-97
_cell_angle_alpha 90.00
_cell_angle_beta 104.562(2)
_cell_angle_gamma 90.00
_cell_formula_units_Z 4
_cell_length_a 12.1699(6)
_cell_length_b 11.1933(6)
_cell_length_c 12.2448(6)
_cell_measurement_reflns_used 9917
_cell_measurement_temperature 120(2)
_cell_measurement_theta_max 32.57
_cell_measurement_theta_min 2.51
_cell_volume 1614.42(14)
_computing_cell_refinement 'Bruker SAINT'
_computing_data_collection 'Bruker APEX2'
_computing_data_reduction 'Bruker SAINT'
_computing_molecular_graphics 'Bruker SHELXTL'
_computing_publication_material 'Bruker SHELXTL'
_computing_structure_refinement 'SHELXL-97 (Sheldrick, 2008)'
_computing_structure_solution 'SHELXS-97 (Sheldrick, 2008)'
_diffrn_ambient_temperature 120(2)
_diffrn_measured_fraction_theta_full 0.988
_diffrn_measured_fraction_theta_max 0.988
_diffrn_measurement_device_type 'Bruker APEX-II CCD'
_diffrn_measurement_method '\f and \w scans'
_diffrn_radiation_monochromator graphite
_diffrn_radiation_source 'fine-focus sealed tube'
_diffrn_radiation_type MoK\a
_diffrn_radiation_wavelength 0.71073
_diffrn_reflns_av_R_equivalents 0.0221
_diffrn_reflns_av_sigmaI/netI 0.0187
_diffrn_reflns_limit_h_max 17
_diffrn_reflns_limit_h_min -18
_diffrn_reflns_limit_k_max 16
_diffrn_reflns_limit_k_min -16
_diffrn_reflns_limit_l_max 17
_diffrn_reflns_limit_l_min -18
_diffrn_reflns_number 26566
_diffrn_reflns_theta_full 32.57
_diffrn_reflns_theta_max 32.57
_diffrn_reflns_theta_min 1.73
_exptl_absorpt_coefficient_mu 2.042
_exptl_absorpt_correction_T_max 0.8537
_exptl_absorpt_correction_T_min 0.6400
_exptl_absorpt_correction_type multi-scan
_exptl_absorpt_process_details SADABS
_exptl_crystal_colour colourless
_exptl_crystal_density_diffrn 1.959
_exptl_crystal_density_method 'not measured'
_exptl_crystal_description prism
_exptl_crystal_F_000 920
_exptl_crystal_size_max 0.24
_exptl_crystal_size_mid 0.14
_exptl_crystal_size_min 0.08
_refine_diff_density_max 0.892
_refine_diff_density_min -0.518
_refine_diff_density_rms 0.091
_refine_ls_extinction_method none
_refine_ls_goodness_of_fit_ref 1.055
_refine_ls_hydrogen_treatment mixed
_refine_ls_matrix_type full
_refine_ls_number_parameters 238
_refine_ls_number_reflns 5816
_refine_ls_number_restraints 0
_refine_ls_restrained_S_all 1.055
_refine_ls_R_factor_all 0.0256
_refine_ls_R_factor_gt 0.0221
_refine_ls_shift/su_max 0.002
_refine_ls_shift/su_mean 0.000
_refine_ls_structure_factor_coef Fsqd
_refine_ls_weighting_details 'calc w=1/[\s^2^(Fo^2^)+(0.0250P)^2^+1.5000P] where P=(Fo^2^+2Fc^2^)/3'
_refine_ls_weighting_scheme calc
_refine_ls_wR_factor_gt 0.0561
_refine_ls_wR_factor_ref 0.0587
_reflns_number_gt 5229
_reflns_number_total 5816
_reflns_threshold_expression >2sigma(I)
_cod_data_source_file lc5065.cif
_cod_data_source_block IF4CO12
_cod_depositor_comments
;
The following automatic conversions were performed:

data item '_symmetry_cell_setting' value 'Monoclinic' was changed to
'monoclinic' in accordance with the
/home/saulius/struct/COD-crude-data/automatic-downloads/DataCite-retrospective/IUCr/depositions/lib/dictionaries/cif_core.dic
dictionary named 'cif_core.dic' version 2.4.2 last updated on
2011-04-26.

Automatic conversion script
Id: cif_fix_values 7556 2019-12-06 15:28:31Z antanas 
;
_cod_original_sg_symbol_H-M P2(1)/c
_cod_database_code 1556794
_publcif_datablock.id {42b4fbaf-9d19-4b5e-98dd-7bb95e1acfc0}

loop_
_symmetry_equiv_pos_as_xyz
'x, y, z'
'-x, y+1/2, -z+1/2'
'-x, -y, -z'
'x, -y-1/2, z-1/2'

loop_
_atom_site_label
_atom_site_type_symbol
_atom_site_fract_x
_atom_site_fract_y
_atom_site_fract_z
_atom_site_U_iso_or_equiv
_atom_site_adp_type
_atom_site_occupancy
_atom_site_symmetry_multiplicity
_atom_site_calc_flag
_atom_site_refinement_flags
I1 I 0.036163(9) 0.724735(9) 0.828205(9) 0.01951(4) Uani 1 1 d .
N11 N 0.54874(12) 0.66860(13) 0.35776(12) 0.0187(2) Uani 1 1 d .
H11 H 0.4986(19) 0.669(2) 0.4297(18) 0.022 Uiso 1 1 d .
C12 C 0.57110(14) 0.56961(15) 0.30681(15) 0.0208(3) Uani 1 1 d .
H12 H 0.5441 0.4951 0.3265 0.025 Uiso 1 1 calc R
C13 C 0.63248(14) 0.57246(14) 0.22613(15) 0.0203(3) Uani 1 1 d .
H13 H 0.6451 0.5010 0.1892 0.024 Uiso 1 1 calc R
C14 C 0.67593(13) 0.68080(13) 0.19918(13) 0.0157(3) Uani 1 1 d .
C15 C 0.65085(15) 0.78316(14) 0.25372(15) 0.0206(3) Uani 1 1 d .
H15 H 0.6783 0.8588 0.2374 0.025 Uiso 1 1 calc R
C16 C 0.58658(16) 0.77441(14) 0.33081(15) 0.0217(3) Uani 1 1 d .
H16 H 0.5685 0.8449 0.3659 0.026 Uiso 1 1 calc R
N21 N 0.89668(12) 0.69739(13) -0.02385(13) 0.0213(3) Uani 1 1 d .
C22 C 0.85414(16) 0.79577(15) 0.01063(15) 0.0229(3) Uani 1 1 d .
H22 H 0.8756 0.8707 -0.0139 0.027 Uiso 1 1 calc R
C23 C 0.78034(15) 0.79533(15) 0.08027(15) 0.0208(3) Uani 1 1 d .
H23 H 0.7515 0.8683 0.1014 0.025 Uiso 1 1 calc R
C24 C 0.74873(13) 0.68641(14) 0.11902(13) 0.0159(3) Uani 1 1 d .
C25 C 0.79247(14) 0.58335(15) 0.08219(15) 0.0217(3) Uani 1 1 d .
H25 H 0.7727 0.5069 0.1051 0.026 Uiso 1 1 calc R
C26 C 0.86508(15) 0.59324(15) 0.01191(16) 0.0235(3) Uani 1 1 d .
H26 H 0.8941 0.5219 -0.0123 0.028 Uiso 1 1 calc R
C31 C 0.29754(14) 0.74777(14) 0.57945(13) 0.0170(3) Uani 1 1 d .
C37 C 0.37709(15) 0.75246(15) 0.50208(14) 0.0195(3) Uani 1 1 d .
O31 O 0.44329(11) 0.66239(11) 0.51118(11) 0.0241(2) Uani 1 1 d .
O32 O 0.37174(13) 0.83722(12) 0.43812(12) 0.0296(3) Uani 1 1 d .
C32 C 0.23196(14) 0.64774(14) 0.58437(14) 0.0186(3) Uani 1 1 d .
F32 F 0.23763(10) 0.55296(9) 0.51917(9) 0.0259(2) Uani 1 1 d .
C33 C 0.15654(14) 0.64330(14) 0.65181(14) 0.0188(3) Uani 1 1 d .
F33 F 0.09572(10) 0.54327(9) 0.65067(10) 0.0277(2) Uani 1 1 d .
C34 C 0.14372(14) 0.73845(14) 0.71956(14) 0.0182(3) Uani 1 1 d .
C35 C 0.20831(14) 0.83908(14) 0.71431(14) 0.0191(3) Uani 1 1 d .
F35 F 0.20064(10) 0.93554(10) 0.77715(10) 0.0295(2) Uani 1 1 d .
C36 C 0.28269(14) 0.84368(14) 0.64599(14) 0.0180(3) Uani 1 1 d .
F36 F 0.34337(9) 0.94427(9) 0.64655(9) 0.0245(2) Uani 1 1 d .

loop_
_atom_site_aniso_label
_atom_site_aniso_U_11
_atom_site_aniso_U_22
_atom_site_aniso_U_33
_atom_site_aniso_U_23
_atom_site_aniso_U_13
_atom_site_aniso_U_12
I1 0.01980(5) 0.02146(6) 0.02006(6) -0.00028(4) 0.01017(4) 0.00124(3)
N11 0.0197(6) 0.0191(6) 0.0201(6) 0.0000(5) 0.0101(5) 0.0006(5)
C12 0.0241(7) 0.0176(7) 0.0252(8) 0.0004(6) 0.0145(6) -0.0013(5)
C13 0.0244(7) 0.0151(6) 0.0258(8) -0.0008(6) 0.0144(6) -0.0003(5)
C14 0.0162(6) 0.0151(6) 0.0171(6) 0.0003(5) 0.0065(5) 0.0010(5)
C15 0.0274(8) 0.0149(6) 0.0234(8) -0.0004(5) 0.0136(6) -0.0004(5)
C16 0.0279(8) 0.0179(7) 0.0233(8) -0.0017(6) 0.0141(7) 0.0007(6)
N21 0.0219(6) 0.0229(6) 0.0229(7) 0.0018(5) 0.0130(5) 0.0002(5)
C22 0.0297(8) 0.0197(7) 0.0241(8) 0.0029(6) 0.0160(7) -0.0021(6)
C23 0.0255(8) 0.0170(6) 0.0243(8) 0.0011(6) 0.0141(6) 0.0008(6)
C24 0.0161(6) 0.0150(6) 0.0178(6) 0.0007(5) 0.0064(5) 0.0001(5)
C25 0.0248(8) 0.0162(6) 0.0287(8) 0.0001(6) 0.0151(7) 0.0003(5)
C26 0.0262(8) 0.0202(7) 0.0301(9) -0.0012(6) 0.0179(7) 0.0016(6)
C31 0.0195(7) 0.0172(6) 0.0169(7) 0.0002(5) 0.0092(6) 0.0009(5)
C37 0.0223(7) 0.0193(6) 0.0192(7) 0.0011(5) 0.0095(6) -0.0012(5)
O31 0.0294(6) 0.0219(6) 0.0270(6) 0.0053(5) 0.0182(5) 0.0065(5)
O32 0.0392(7) 0.0229(6) 0.0351(7) 0.0111(5) 0.0248(6) 0.0078(5)
C32 0.0240(7) 0.0150(6) 0.0198(7) -0.0026(5) 0.0111(6) 0.0001(5)
F32 0.0380(6) 0.0163(4) 0.0303(5) -0.0080(4) 0.0215(5) -0.0046(4)
C33 0.0222(7) 0.0163(6) 0.0214(7) -0.0008(5) 0.0118(6) -0.0026(5)
F33 0.0358(6) 0.0200(5) 0.0345(6) -0.0057(4) 0.0225(5) -0.0097(4)
C34 0.0205(7) 0.0188(7) 0.0182(7) -0.0004(5) 0.0104(6) 0.0008(5)
C35 0.0238(7) 0.0177(6) 0.0182(7) -0.0047(5) 0.0098(6) 0.0004(5)
F35 0.0416(6) 0.0214(5) 0.0329(6) -0.0121(4) 0.0229(5) -0.0061(4)
C36 0.0214(7) 0.0155(6) 0.0186(7) -0.0011(5) 0.0081(6) -0.0023(5)
F36 0.0297(5) 0.0179(4) 0.0297(5) -0.0046(4) 0.0146(4) -0.0077(4)

loop_
_atom_type_symbol
_atom_type_description
_atom_type_scat_dispersion_real
_atom_type_scat_dispersion_imag
_atom_type_scat_source
C C 0.0033 0.0016 'International Tables Vol C Tables 4.2.6.8 and 6.1.1.4'
H H 0.0000 0.0000 'International Tables Vol C Tables 4.2.6.8 and 6.1.1.4'
N N 0.0061 0.0033 'International Tables Vol C Tables 4.2.6.8 and 6.1.1.4'
O O 0.0106 0.0060 'International Tables Vol C Tables 4.2.6.8 and 6.1.1.4'
F F 0.0171 0.0103 'International Tables Vol C Tables 4.2.6.8 and 6.1.1.4'
I I -0.4742 1.8119 'International Tables Vol C Tables 4.2.6.8 and 6.1.1.4'

loop_
_geom_angle_atom_site_label_1
_geom_angle_atom_site_label_2
_geom_angle_atom_site_label_3
_geom_angle
C12 N11 C16 119.71(14)
C12 N11 H11 123.7(11)
C16 N11 H11 116.5(11)
N11 C12 C13 121.78(15)
N11 C12 H12 119.1
C13 C12 H12 119.1
C12 C13 C14 119.65(14)
C12 C13 H13 120.2
C14 C13 H13 120.2
C13 C14 C15 117.26(14)
C13 C14 C24 121.30(13)
C15 C14 C24 121.41(14)
C16 C15 C14 120.05(14)
C16 C15 H15 120.0
C14 C15 H15 120.0
N11 C16 C15 121.49(15)
N11 C16 H16 119.3
C15 C16 H16 119.3
C22 N21 C26 116.85(14)
N21 C22 C23 123.84(15)
N21 C22 H22 118.1
C23 C22 H22 118.1
C22 C23 C24 119.26(15)
C22 C23 H23 120.4
C24 C23 H23 120.4
C25 C24 C23 116.92(14)
C25 C24 C14 121.41(14)
C23 C24 C14 121.62(14)
C26 C25 C24 119.41(15)
C26 C25 H25 120.3
C24 C25 H25 120.3
N21 C26 C25 123.72(15)
N21 C26 H26 118.1
C25 C26 H26 118.1
C32 C31 C36 116.02(14)
C32 C31 C37 121.37(14)
C36 C31 C37 122.57(14)
O32 C37 O31 126.84(16)
O32 C37 C31 119.21(15)
O31 C37 C31 113.94(14)
C37 O31 H11 108.3(10)
F32 C32 C33 117.99(14)
F32 C32 C31 119.84(14)
C33 C32 C31 122.13(14)
F33 C33 C32 118.17(14)
F33 C33 C34 120.29(14)
C32 C33 C34 121.55(14)
C33 C34 C35 116.60(14)
C33 C34 I1 120.51(12)
C35 C34 I1 122.84(11)
F35 C35 C36 117.93(14)
F35 C35 C34 120.37(14)
C36 C35 C34 121.70(14)
F36 C36 C35 118.11(14)
F36 C36 C31 119.90(14)
C35 C36 C31 121.98(14)

loop_
_geom_bond_atom_site_label_1
_geom_bond_atom_site_label_2
_geom_bond_distance
I1 C34 2.0934(16)
N11 C12 1.333(2)
N11 C16 1.342(2)
N11 H11 1.19(2)
C12 C13 1.381(2)
C12 H12 0.9500
C13 C14 1.395(2)
C13 H13 0.9500
C14 C15 1.398(2)
C14 C24 1.480(2)
C15 C16 1.373(2)
C15 H15 0.9500
C16 H16 0.9500
N21 C22 1.330(2)
N21 C26 1.335(2)
C22 C23 1.385(2)
C22 H22 0.9500
C23 C24 1.397(2)
C23 H23 0.9500
C24 C25 1.392(2)
C25 C26 1.384(2)
C25 H25 0.9500
C26 H26 0.9500
C31 C32 1.385(2)
C31 C36 1.387(2)
C31 C37 1.516(2)
C37 O32 1.221(2)
C37 O31 1.278(2)
O31 H11 1.34(2)
C32 F32 1.3399(17)
C32 C33 1.381(2)
C33 F33 1.3404(18)
C33 C34 1.383(2)
C34 C35 1.384(2)
C35 F35 1.3426(18)
C35 C36 1.379(2)
C36 F36 1.3455(18)

loop_
_geom_hbond_atom_site_label_D
_geom_hbond_atom_site_label_H
_geom_hbond_atom_site_label_A
_geom_hbond_distance_DH
_geom_hbond_distance_HA
_geom_hbond_distance_DA
_geom_hbond_angle_DHA
N11 H11 O31 1.19(2) 1.34(2) 2.5285(17) 176(2)

loop_
_geom_torsion_atom_site_label_1
_geom_torsion_atom_site_label_2
_geom_torsion_atom_site_label_3
_geom_torsion_atom_site_label_4
_geom_torsion
C16 N11 C12 C13 -0.1(3)
N11 C12 C13 C14 2.2(3)
C12 C13 C14 C15 -2.3(3)
C12 C13 C14 C24 175.75(16)
C13 C14 C15 C16 0.5(3)
C24 C14 C15 C16 -177.55(16)
C12 N11 C16 C15 -1.8(3)
C14 C15 C16 N11 1.6(3)
C26 N21 C22 C23 0.0(3)
N21 C22 C23 C24 1.0(3)
C22 C23 C24 C25 -1.4(3)
C22 C23 C24 C14 176.14(16)
C13 C14 C24 C25 -11.0(2)
C15 C14 C24 C25 166.89(17)
C13 C14 C24 C23 171.50(16)
C15 C14 C24 C23 -10.6(2)
C23 C24 C25 C26 1.0(3)
C14 C24 C25 C26 -176.57(16)
C22 N21 C26 C25 -0.5(3)
C24 C25 C26 N21 0.0(3)
C32 C31 C37 O32 128.44(19)
C36 C31 C37 O32 -49.1(3)
C32 C31 C37 O31 -50.6(2)
C36 C31 C37 O31 131.82(17)
C36 C31 C32 F32 177.24(15)
C37 C31 C32 F32 -0.5(2)
C36 C31 C32 C33 -0.3(2)
C37 C31 C32 C33 -178.00(16)
F32 C32 C33 F33 1.9(2)
C31 C32 C33 F33 179.43(16)
F32 C32 C33 C34 -178.50(16)
C31 C32 C33 C34 -0.9(3)
F33 C33 C34 C35 -178.94(16)
C32 C33 C34 C35 1.4(3)
F33 C33 C34 I1 3.4(2)
C32 C33 C34 I1 -176.17(13)
C33 C34 C35 F35 179.79(16)
I1 C34 C35 F35 -2.7(2)
C33 C34 C35 C36 -0.8(3)
I1 C34 C35 C36 176.79(13)
F35 C35 C36 F36 0.2(2)
C34 C35 C36 F36 -179.27(16)
F35 C35 C36 C31 179.02(16)
C34 C35 C36 C31 -0.4(3)
C32 C31 C36 F36 179.76(15)
C37 C31 C36 F36 -2.5(2)
C32 C31 C36 C35 1.0(2)
C37 C31 C36 C35 178.65(16)
